data_7223361
loop_
_publ_author_name
'Barros, Wdeson P.'
'Luisa Calatayud, M.'
'Lloret, Francesc'
'Julve, Miguel'
'Marino, Nadia'
'De Munno, Giovanni'
'Stumpf, Humberto O.'
'Ruiz-Garc\'ia, Rafael'
'Castro, Isabel'

_publ_section_title
;
 Self-assembly, binding ability and magnetic properties of dicopper(ii)
 pyrazolenophanes
;
_journal_issue 3
_journal_name_full CrystEngComm
_journal_page_first 437
_journal_paper_doi 10.1039/C5CE02058A
_journal_volume 18
_journal_year 2016
_chemical_formula_sum 'C36 H37 Cl2 Cu2 N9 O10'
_chemical_formula_weight 953.72
_chemical_name_systematic
;
 ?
;
_space_group_crystal_system orthorhombic
_space_group_IT_number 57
_space_group_name_Hall '-P 2c 2b'
_space_group_name_H-M_alt 'P b c m'
_symmetry_space_group_name_Hall '-P 2c 2b'
_symmetry_space_group_name_H-M 'P b c m'
_atom_sites_solution_hydrogens mixed
_audit_creation_method SHELXL-2013
_audit_update_record
;
2015-06-16 deposited with the CCDC.
2015-11-27 downloaded from the CCDC.
;
_cell_angle_alpha 90
_cell_angle_beta 90
_cell_angle_gamma 90
_cell_formula_units_Z 4
_cell_length_a 8.497(2)
_cell_length_b 25.544(7)
_cell_length_c 18.675(5)
_cell_measurement_temperature 296(2)
_cell_volume 4053.4(18)
_computing_structure_refinement 'SHELXL-2013 (Sheldrick, 2013)'
_diffrn_ambient_temperature 296(2)
_diffrn_measured_fraction_theta_full 0.999
_diffrn_measured_fraction_theta_max 0.996
_diffrn_radiation_type MoK\a
_diffrn_radiation_wavelength 0.71073
_diffrn_reflns_av_R_equivalents 0.0434
_diffrn_reflns_av_unetI/netI 0.0325
_diffrn_reflns_laue_measured_fraction_full 0.999
_diffrn_reflns_laue_measured_fraction_max 0.996
_diffrn_reflns_limit_h_max 10
_diffrn_reflns_limit_h_min -10
_diffrn_reflns_limit_k_max 31
_diffrn_reflns_limit_k_min -32
_diffrn_reflns_limit_l_max 23
_diffrn_reflns_limit_l_min -23
_diffrn_reflns_number 49742
_diffrn_reflns_point_group_measured_fraction_full 0.999
_diffrn_reflns_point_group_measured_fraction_max 0.996
_diffrn_reflns_theta_full 25.242
_diffrn_reflns_theta_max 27.134
_diffrn_reflns_theta_min 1.594
_exptl_absorpt_coefficient_mu 1.249
_exptl_crystal_density_diffrn 1.563
_exptl_crystal_F_000 1952
_exptl_crystal_size_max 0.220
_exptl_crystal_size_mid 0.160
_exptl_crystal_size_min 0.160
_refine_diff_density_max 0.760
_refine_diff_density_min -0.595
_refine_diff_density_rms 0.189
_refine_ls_extinction_coef 0.0113(12)
_refine_ls_extinction_expression Fc^*^=kFc[1+0.001xFc^2^\l^3^/sin(2\q)]^-1/4^
_refine_ls_extinction_method SHELXL
_refine_ls_goodness_of_fit_ref 1.098
_refine_ls_hydrogen_treatment mixed
_refine_ls_matrix_type full
_refine_ls_number_parameters 373
_refine_ls_number_reflns 4604
_refine_ls_number_restraints 204
_refine_ls_restrained_S_all 1.140
_refine_ls_R_factor_all 0.0874
_refine_ls_R_factor_gt 0.0632
_refine_ls_shift/su_max 0.001
_refine_ls_shift/su_mean 0.000
_refine_ls_structure_factor_coef Fsqd
_refine_ls_weighting_details 'w=1/[\s^2^(Fo^2^)+(0.1228P)^2^+3.1892P] where P=(Fo^2^+2Fc^2^)/3'
_refine_ls_weighting_scheme calc
_refine_ls_wR_factor_gt 0.1933
_refine_ls_wR_factor_ref 0.2132
_reflns_Friedel_coverage 0.000
_reflns_number_gt 3267
_reflns_number_total 4604
_reflns_threshold_expression 'I > 2\s(I)'
_cod_data_source_file c5ce02058a2.cif
_cod_data_source_block COMP3
_cod_depositor_comments 'Adding full bibliography for 7223359--7223362.cif.'
_cod_original_cell_volume 4053.3(17)
_cod_database_code 7223361
_shelx_space_group_comment
;
The symmetry employed for this shelxl refinement is uniquely defined
by the following loop, which should always be used as a source of
symmetry information in preference to the above space-group names.
They are only intended as comments.
;
_shelx_estimated_absorpt_t_min 0.771
_shelx_estimated_absorpt_t_max 0.825
_shelxl_version_number 2013-4

loop_
_space_group_symop_operation_xyz
'x, y, z'
'-x, -y, z+1/2'
'-x, y+1/2, -z+1/2'
'x, -y+1/2, -z'
'-x, -y, -z'
'x, y, -z-1/2'
'x, -y-1/2, z-1/2'
'-x, y-1/2, z'

loop_
_atom_site_label
_atom_site_type_symbol
_atom_site_fract_x
_atom_site_fract_y
_atom_site_fract_z
_atom_site_U_iso_or_equiv
_atom_site_adp_type
_atom_site_occupancy
_atom_site_site_symmetry_order
_atom_site_calc_flag
_atom_site_refinement_flags_posn
_atom_site_refinement_flags_adp
_atom_site_refinement_flags_occupancy
_atom_site_disorder_assembly
_atom_site_disorder_group
Cu1 Cu 0.06673(6) 0.66521(2) 0.34058(2) 0.0494(3) Uani 1 1 d . . . . .
O1W O 0.1543(6) 0.60503(18) 0.2500 0.0626(11) Uani 1 2 d DS T P . .
H1WA H 0.098(7) 0.5729(16) 0.2500 0.094 Uiso 1 2 d DS U P . .
H1WB H 0.259(3) 0.591(3) 0.2500 0.094 Uiso 1 2 d DS U P . .
N1 N -0.0368(4) 0.61156(15) 0.40499(19) 0.0552(9) Uani 1 1 d . . . . .
N2 N 0.2404(5) 0.65674(15) 0.41374(18) 0.0559(9) Uani 1 1 d . . . . .
C1 C -0.1721(7) 0.5875(2) 0.3980(3) 0.0688(13) Uani 1 1 d . . . . .
H1 H -0.2277 0.5914 0.3554 0.083 Uiso 1 1 calc R U . . .
C2 C -0.2357(7) 0.5565(2) 0.4519(3) 0.0804(16) Uani 1 1 d . . . . .
H2 H -0.3318 0.5399 0.4445 0.096 Uiso 1 1 calc R U . . .
C3 C -0.1584(8) 0.5500(2) 0.5159(3) 0.0773(16) Uani 1 1 d . . . . .
C4 C -0.0126(8) 0.57421(18) 0.5243(3) 0.0695(15) Uani 1 1 d . . . . .
C5 C 0.0866(9) 0.5689(2) 0.5868(3) 0.087(2) Uani 1 1 d . . . . .
H5 H 0.0513 0.5489 0.6252 0.105 Uiso 1 1 calc R U . . .
C6 C 0.2265(9) 0.5918(3) 0.5909(3) 0.0869(18) Uani 1 1 d . . . . .
H6 H 0.2859 0.5877 0.6323 0.104 Uiso 1 1 calc R U . . .
C7 C 0.2892(7) 0.6228(2) 0.5335(2) 0.0676(14) Uani 1 1 d . . . . .
C8 C 0.4362(7) 0.6481(3) 0.5353(3) 0.0778(16) Uani 1 1 d . . . . .
C9 C 0.4803(7) 0.6752(3) 0.4758(3) 0.0784(16) Uani 1 1 d . . . . .
H9 H 0.5778 0.6918 0.4748 0.094 Uiso 1 1 calc R U . . .
C10 C 0.3795(6) 0.6787(2) 0.4154(3) 0.0715(14) Uani 1 1 d . . . . .
H10 H 0.4136 0.6973 0.3755 0.086 Uiso 1 1 calc R U . . .
C11 C 0.1946(6) 0.62855(18) 0.4721(2) 0.0563(11) Uani 1 1 d . . . . .
C12 C 0.0442(6) 0.60433(18) 0.4677(2) 0.0580(12) Uani 1 1 d . . . . .
C13 C -0.2309(10) 0.5167(2) 0.5749(3) 0.106(2) Uani 1 1 d . . . . .
H13A H -0.3310 0.5035 0.5592 0.160 Uiso 1 1 calc R U . . .
H13B H -0.2452 0.5376 0.6171 0.160 Uiso 1 1 calc R U . . .
H13C H -0.1622 0.4878 0.5856 0.160 Uiso 1 1 calc R U . . .
C14 C 0.5441(8) 0.6455(3) 0.5992(3) 0.101(2) Uani 1 1 d . . . . .
H14A H 0.4962 0.6247 0.6360 0.152 Uiso 1 1 calc R U . . .
H14B H 0.5625 0.6803 0.6171 0.152 Uiso 1 1 calc R U . . .
H14C H 0.6424 0.6301 0.5853 0.152 Uiso 1 1 calc R U . . .
N3 N -0.1279(4) 0.67777(16) 0.28595(18) 0.0553(9) Uani 1 1 d . . . . .
C15 C -0.2684(6) 0.6946(3) 0.3080(3) 0.0748(15) Uani 1 1 d . . . . .
H15 H -0.2963 0.7000 0.3556 0.090 Uiso 1 1 calc R U . . .
C16 C -0.3667(9) 0.7027(4) 0.2500 0.090(3) Uani 1 2 d S T P . .
H16 H -0.4729 0.7116 0.2500 0.108 Uiso 1 2 calc R U P . .
N4 N 0.1726(4) 0.72214(14) 0.28669(16) 0.0502(8) Uani 1 1 d . . . . .
C17 C 0.2167(6) 0.76939(19) 0.3079(2) 0.0606(11) Uani 1 1 d . . . . .
H17 H 0.2244 0.7800 0.3554 0.073 Uiso 1 1 calc R U . . .
C18 C 0.2493(9) 0.8005(3) 0.2500 0.0681(18) Uani 1 2 d S T P . .
H18 H 0.2854 0.8348 0.2500 0.082 Uiso 1 2 calc R U P . .
Cl1 Cl -0.0608(3) 0.7462(4) 0.5042(5) 0.0702(11) Uani 0.5 1 d D U P A -1
O1P O -0.0591(13) 0.7384(5) 0.4313(5) 0.134(4) Uani 0.5 1 d D U P A -1
O2P O 0.0970(9) 0.7487(7) 0.5237(5) 0.142(5) Uani 0.5 1 d D U P A -1
O3P O -0.1351(14) 0.7912(4) 0.5253(7) 0.128(4) Uani 0.5 1 d D U P A -1
O4P O -0.1273(18) 0.7030(5) 0.5361(8) 0.180(5) Uani 0.5 1 d D U P A -1
Cl2 Cl 0.5329(15) 0.5011(7) 0.2497(7) 0.111(6) Uani 0.197(10) 1 d D U P B -2
O5P O 0.530(3) 0.4502(8) 0.2718(16) 0.135(9) Uani 0.197(10) 1 d D U P B -2
O6P O 0.406(2) 0.5266(12) 0.2775(14) 0.121(8) Uani 0.197(10) 1 d D U P B -2
O7P O 0.527(3) 0.5029(14) 0.1770(8) 0.121(8) Uani 0.197(10) 1 d D U P B -2
O8P O 0.668(2) 0.5239(11) 0.2730(11) 0.118(8) Uani 0.197(10) 1 d D U P B -2
Cl2A Cl 0.5212(8) 0.5152(4) 0.2505(9) 0.096(3) Uani 0.303(10) 1 d D . P B -3
O5PA O 0.420(4) 0.4729(15) 0.243(3) 0.37(3) Uani 0.303(10) 1 d D . P B -3
O6PA O 0.649(3) 0.4924(15) 0.2828(17) 0.23(2) Uani 0.303(10) 1 d D . P B -3
O7PA O 0.460(3) 0.5527(12) 0.2921(12) 0.192(16) Uani 0.303(10) 1 d D . P B -3
O8PA O 0.549(4) 0.5320(13) 0.1845(11) 0.29(3) Uani 0.303(10) 1 d D . P B -3
N1S N 0.0964(17) 0.4138(4) 0.2500 0.146(4) Uani 1 2 d S TU P . .
C1S C 0.1241(14) 0.3693(5) 0.2500 0.111(3) Uani 1 2 d S TU P . .
C2S C 0.1638(16) 0.3180(5) 0.2500 0.158(6) Uani 1 2 d S TU P . .
H1S1 H 0.0700 0.2970 0.2500 0.236 Uiso 1 2 calc R U P . .
H1S2 H 0.2247 0.3103 0.2920 0.236 Uiso 0.5 1 calc R U P . .
H1S3 H 0.2247 0.3103 0.2080 0.236 Uiso 0.5 1 calc R U P . .
O2W O -0.0158(8) 0.5162(2) 0.2500 0.104(2) Uani 1 2 d S T P . .
H2WA H 0.0691 0.4901 0.2500 0.156 Uiso 1 2 d S U P . .
H2WB H -0.1065 0.4911 0.2500 0.156 Uiso 1 2 d S U P . .

loop_
_atom_site_aniso_label
_atom_site_aniso_U_11
_atom_site_aniso_U_22
_atom_site_aniso_U_33
_atom_site_aniso_U_23
_atom_site_aniso_U_13
_atom_site_aniso_U_12
Cu1 0.0488(4) 0.0651(4) 0.0343(3) 0.0059(2) 0.00077(19) -0.0009(2)
O1W 0.070(3) 0.065(3) 0.053(2) 0.000 0.000 0.006(2)
N1 0.062(2) 0.058(2) 0.0462(19) 0.0016(16) 0.0094(16) 0.0032(17)
N2 0.057(2) 0.076(2) 0.0352(17) 0.0075(16) 0.0011(15) 0.0095(18)
C1 0.083(3) 0.065(3) 0.058(3) -0.003(2) 0.005(2) -0.008(3)
C2 0.087(4) 0.062(3) 0.093(4) -0.006(3) 0.029(3) -0.015(3)
C3 0.113(5) 0.056(3) 0.063(3) -0.003(2) 0.032(3) 0.010(3)
C4 0.110(4) 0.045(2) 0.053(3) 0.003(2) 0.025(3) 0.009(3)
C5 0.141(6) 0.079(4) 0.042(3) 0.018(2) 0.018(3) 0.028(4)
C6 0.128(5) 0.088(4) 0.045(3) 0.014(3) 0.000(3) 0.036(4)
C7 0.091(4) 0.075(3) 0.037(2) -0.001(2) 0.001(2) 0.032(3)
C8 0.076(4) 0.114(4) 0.044(2) -0.008(3) -0.004(2) 0.040(3)
C9 0.056(3) 0.121(5) 0.059(3) -0.004(3) -0.004(2) 0.013(3)
C10 0.060(3) 0.107(4) 0.048(2) 0.009(3) 0.002(2) 0.005(3)
C11 0.071(3) 0.060(2) 0.038(2) 0.0022(18) 0.0046(19) 0.018(2)
C12 0.085(3) 0.050(2) 0.038(2) -0.0010(18) 0.009(2) 0.012(2)
C13 0.157(7) 0.070(3) 0.093(4) 0.014(3) 0.063(5) -0.001(4)
C14 0.100(5) 0.150(6) 0.054(3) -0.005(4) -0.016(3) 0.042(4)
N3 0.0475(19) 0.081(2) 0.0371(16) 0.0022(16) -0.0006(15) 0.0008(18)
C15 0.056(3) 0.121(5) 0.047(2) -0.006(3) 0.006(2) 0.012(3)
C16 0.047(4) 0.155(8) 0.067(4) 0.000 0.000 0.025(5)
N4 0.0538(19) 0.062(2) 0.0351(15) -0.0010(15) -0.0007(14) -0.0066(16)
C17 0.068(3) 0.071(3) 0.043(2) -0.011(2) -0.002(2) -0.009(2)
C18 0.083(5) 0.060(4) 0.062(4) 0.000 0.000 -0.012(4)
Cl1 0.0761(12) 0.074(2) 0.061(2) -0.0237(17) 0.010(3) -0.005(3)
O1P 0.164(9) 0.155(9) 0.085(5) -0.040(5) 0.001(5) 0.046(7)
O2P 0.135(6) 0.152(8) 0.138(11) -0.012(10) -0.056(6) -0.013(7)
O3P 0.128(8) 0.103(6) 0.152(9) -0.043(6) 0.063(7) 0.004(5)
O4P 0.228(12) 0.127(7) 0.185(11) -0.012(8) 0.089(10) -0.031(8)
Cl2 0.102(8) 0.196(13) 0.036(5) -0.035(9) -0.025(7) -0.015(8)
O5P 0.114(15) 0.197(14) 0.092(16) -0.020(10) -0.029(11) -0.018(11)
O6P 0.106(12) 0.185(17) 0.074(13) -0.021(12) -0.015(10) -0.014(11)
O7P 0.111(15) 0.20(2) 0.051(8) -0.036(10) -0.030(8) -0.026(14)
O8P 0.096(11) 0.189(17) 0.069(13) -0.046(12) -0.032(8) -0.016(11)
Cl2A 0.052(3) 0.118(5) 0.119(8) -0.031(12) 0.026(9) -0.011(2)
O5PA 0.29(4) 0.59(7) 0.22(4) -0.08(10) -0.02(8) -0.34(5)
O6PA 0.19(3) 0.29(4) 0.22(5) 0.13(3) -0.03(3) 0.10(3)
O7PA 0.117(14) 0.30(3) 0.16(2) -0.14(2) -0.099(14) 0.09(2)
O8PA 0.42(6) 0.38(5) 0.062(13) -0.02(2) 0.06(3) -0.34(5)
N1S 0.237(13) 0.100(6) 0.102(7) 0.000 0.000 0.013(7)
C1S 0.108(7) 0.098(6) 0.126(8) 0.000 0.000 -0.015(6)
C2S 0.114(9) 0.096(6) 0.263(17) 0.000 0.000 -0.012(6)
O2W 0.099(4) 0.078(4) 0.135(6) 0.000 0.000 -0.014(3)

loop_
_atom_type_symbol
_atom_type_description
_atom_type_scat_dispersion_real
_atom_type_scat_dispersion_imag
_atom_type_scat_source
C C 0.0033 0.0016 'International Tables Vol C Tables 4.2.6.8 and 6.1.1.4'
H H 0.0000 0.0000 'International Tables Vol C Tables 4.2.6.8 and 6.1.1.4'
N N 0.0061 0.0033 'International Tables Vol C Tables 4.2.6.8 and 6.1.1.4'
O O 0.0106 0.0060 'International Tables Vol C Tables 4.2.6.8 and 6.1.1.4'
Cl Cl 0.1484 0.1585 'International Tables Vol C Tables 4.2.6.8 and 6.1.1.4'
Cu Cu 0.3201 1.2651 'International Tables Vol C Tables 4.2.6.8 and 6.1.1.4'

loop_
_geom_angle_atom_site_label_1
_geom_angle_atom_site_label_2
_geom_angle_atom_site_label_3
_geom_angle
_geom_angle_site_symmetry_1
_geom_angle_site_symmetry_3
N3 Cu1 N4 89.91(15) . .
N3 Cu1 N2 168.52(15) . .
N4 Cu1 N2 95.18(15) . .
N3 Cu1 N1 93.05(16) . .
N4 Cu1 N1 173.97(14) . .
N2 Cu1 N1 80.98(15) . .
N3 Cu1 O1W 89.98(15) . .
N4 Cu1 O1W 88.37(15) . .
N2 Cu1 O1W 100.43(15) . .
N1 Cu1 O1W 96.88(14) . .
N3 Cu1 O1P 83.2(2) . .
N4 Cu1 O1P 89.4(3) . .
N2 Cu1 O1P 86.6(2) . .
N1 Cu1 O1P 85.7(3) . .
O1W Cu1 O1P 172.8(2) . .
N3 Cu1 Cu1 58.80(10) . 6_556
N4 Cu1 Cu1 59.52(9) . 6_556
N2 Cu1 Cu1 132.49(10) . 6_556
N1 Cu1 Cu1 126.45(11) . 6_556
O1W Cu1 Cu1 45.28(8) . 6_556
O1P Cu1 Cu1 128.2(2) . 6_556
Cu1 O1W Cu1 89.45(15) . 6_556
Cu1 O1W H1WA 113(3) . .
Cu1 O1W H1WA 113(3) 6_556 .
Cu1 O1W H1WB 122(2) . .
Cu1 O1W H1WB 122(2) 6_556 .
H1WA O1W H1WB 98(3) . .
C1 N1 C12 117.6(4) . .
C1 N1 Cu1 129.7(3) . .
C12 N1 Cu1 112.4(3) . .
C10 N2 C11 117.7(4) . .
C10 N2 Cu1 129.0(3) . .
C11 N2 Cu1 112.8(3) . .
N1 C1 C2 122.4(5) . .
N1 C1 H1 118.8 . .
C2 C1 H1 118.8 . .
C3 C2 C1 120.8(6) . .
C3 C2 H2 119.6 . .
C1 C2 H2 119.6 . .
C2 C3 C4 118.0(5) . .
C2 C3 C13 120.2(6) . .
C4 C3 C13 121.8(6) . .
C3 C4 C12 117.9(5) . .
C3 C4 C5 124.5(5) . .
C12 C4 C5 117.5(6) . .
C6 C5 C4 121.8(5) . .
C6 C5 H5 119.1 . .
C4 C5 H5 119.1 . .
C5 C6 C7 122.2(5) . .
C5 C6 H6 118.9 . .
C7 C6 H6 118.9 . .
C8 C7 C11 118.6(5) . .
C8 C7 C6 124.4(5) . .
C11 C7 C6 117.0(6) . .
C9 C8 C7 117.3(5) . .
C9 C8 C14 120.1(6) . .
C7 C8 C14 122.6(6) . .
C8 C9 C10 120.9(6) . .
C8 C9 H9 119.5 . .
C10 C9 H9 119.5 . .
N2 C10 C9 122.5(5) . .
N2 C10 H10 118.8 . .
C9 C10 H10 118.8 . .
N2 C11 C7 122.9(5) . .
N2 C11 C12 116.1(4) . .
C7 C11 C12 121.0(4) . .
N1 C12 C4 123.2(5) . .
N1 C12 C11 116.2(4) . .
C4 C12 C11 120.5(5) . .
C3 C13 H13A 109.5 . .
C3 C13 H13B 109.5 . .
H13A C13 H13B 109.5 . .
C3 C13 H13C 109.5 . .
H13A C13 H13C 109.5 . .
H13B C13 H13C 109.5 . .
C8 C14 H14A 109.5 . .
C8 C14 H14B 109.5 . .
H14A C14 H14B 109.5 . .
C8 C14 H14C 109.5 . .
H14A C14 H14C 109.5 . .
H14B C14 H14C 109.5 . .
C15 N3 N3 108.0(3) . 6_556
C15 N3 Cu1 130.1(3) . .
N3 N3 Cu1 121.20(10) 6_556 .
N3 C15 C16 110.3(4) . .
N3 C15 H15 124.9 . .
C16 C15 H15 124.9 . .
C15 C16 C15 103.0(6) 6_556 .
C15 C16 H16 128.5 6_556 .
C15 C16 H16 128.5 . .
C17 N4 N4 107.4(2) . 6_556
C17 N4 Cu1 130.1(3) . .
N4 N4 Cu1 120.48(9) 6_556 .
N4 C17 C18 110.4(4) . .
N4 C17 H17 124.8 . .
C18 C17 H17 124.8 . .
C17 C18 C17 104.3(6) . 6_556
C17 C18 H18 127.9 . .
C17 C18 H18 127.9 6_556 .
O3P Cl1 O4P 111.1(7) . .
O3P Cl1 O1P 114.3(8) . .
O4P Cl1 O1P 108.4(8) . .
O3P Cl1 O2P 109.3(8) . .
O4P Cl1 O2P 108.7(8) . .
O1P Cl1 O2P 104.8(7) . .
Cl1 O1P Cu1 135.6(8) . .
O8P Cl2 O7P 109.7(9) . .
O8P Cl2 O6P 110.0(9) . .
O7P Cl2 O6P 109.6(9) . .
O8P Cl2 O5P 109.3(9) . .
O7P Cl2 O5P 109.4(10) . .
O6P Cl2 O5P 108.9(10) . .
O8PA Cl2A O7PA 112(2) . .
O8PA Cl2A O6PA 114(2) . .
O7PA Cl2A O6PA 110.9(18) . .
O8PA Cl2A O5PA 105(2) . .
O7PA Cl2A O5PA 112.1(19) . .
O6PA Cl2A O5PA 101.9(19) . .
N1S C1S C2S 177.2(15) . .
C1S C2S H1S1 109.5 . .
C1S C2S H1S2 109.5 . .
H1S1 C2S H1S2 109.5 . .
C1S C2S H1S3 109.5 . .
H1S1 C2S H1S3 109.5 . .
H1S2 C2S H1S3 109.5 . .
H2WA O2W H2WB 97.5 . .

loop_
_geom_bond_atom_site_label_1
_geom_bond_atom_site_label_2
_geom_bond_distance
_geom_bond_site_symmetry_2
Cu1 N3 1.969(4) .
Cu1 N4 1.984(3) .
Cu1 N2 2.023(4) .
Cu1 N1 2.025(4) .
Cu1 O1W 2.404(3) .
Cu1 O1P 2.740(9) .
Cu1 Cu1 3.3831(12) 6_556
O1W Cu1 2.404(3) 6_556
O1W H1WA 0.95(2) .
O1W H1WB 0.96(2) .
N1 C1 1.310(6) .
N1 C12 1.371(6) .
N2 C10 1.308(7) .
N2 C11 1.363(5) .
C1 C2 1.390(7) .
C1 H1 0.9300 .
C2 C3 1.375(8) .
C2 H2 0.9300 .
C3 C4 1.393(9) .
C3 C13 1.522(7) .
C4 C12 1.393(7) .
C4 C5 1.446(9) .
C5 C6 1.328(9) .
C5 H5 0.9300 .
C6 C7 1.434(8) .
C6 H6 0.9300 .
C7 C8 1.407(9) .
C7 C11 1.408(6) .
C8 C9 1.361(8) .
C8 C14 1.508(7) .
C9 C10 1.420(7) .
C9 H9 0.9300 .
C10 H10 0.9300 .
C11 C12 1.422(7) .
C13 H13A 0.9600 .
C13 H13B 0.9600 .
C13 H13C 0.9600 .
C14 H14A 0.9600 .
C14 H14B 0.9600 .
C14 H14C 0.9600 .
N3 C15 1.334(6) .
N3 N3 1.343(7) 6_556
C15 C16 1.384(7) .
C15 H15 0.9300 .
C16 C15 1.384(7) 6_556
C16 H16 0.9300 .
N4 C17 1.324(5) .
N4 N4 1.370(6) 6_556
C17 C18 1.370(6) .
C17 H17 0.9300 .
C18 C17 1.370(6) 6_556
C18 H18 0.9300 .
Cl1 O3P 1.368(7) .
Cl1 O4P 1.376(7) .
Cl1 O1P 1.377(7) .
Cl1 O2P 1.391(7) .
Cl2 O8P 1.360(9) .
Cl2 O7P 1.361(9) .
Cl2 O6P 1.363(9) .
Cl2 O5P 1.364(9) .
Cl2A O8PA 1.327(16) .
Cl2A O7PA 1.338(15) .
Cl2A O6PA 1.372(15) .
Cl2A O5PA 1.385(14) .
N1S C1S 1.161(13) .
C1S C2S 1.352(16) .
C2S H1S1 0.9600 .
C2S H1S2 0.9600 .
C2S H1S3 0.9600 .
O2W H2WA 0.9811 .
O2W H2WB 1.0021 .

loop_
_geom_hbond_atom_site_label_D
_geom_hbond_atom_site_label_H
_geom_hbond_atom_site_label_A
_geom_hbond_distance_DH
_geom_hbond_distance_HA
_geom_hbond_distance_DA
_geom_hbond_angle_DHA
_geom_hbond_site_symmetry_A
O1W H1WA O2W 0.95(2) 1.74(2) 2.691(8) 177(6) .
O1W H1WB O6P 0.96(2) 2.13(5) 2.98(2) 146(5) .
O1W H1WB O7PA 0.96(2) 2.12(3) 3.024(17) 157(2) .
O2W H2WA N1S 0.98 1.96 2.784(13) 139.5 .
O2W H2WB O8P 1.00 2.13 2.73(2) 116.0 1_455
O2W H2WB O6PA 1.00 2.16 2.97(3) 136.7 1_455

loop_
_geom_torsion_atom_site_label_1
_geom_torsion_atom_site_label_2
_geom_torsion_atom_site_label_3
_geom_torsion_atom_site_label_4
_geom_torsion
_geom_torsion_site_symmetry_3
_geom_torsion_site_symmetry_4
Cu1 N3 N3 Cu1 0.000(1) 6_556 6_556
Cu1 N4 N4 Cu1 0.000(1) 6_556 6_556
